data_1562343
loop_
_publ_author_name
'Barluzzi, Luciano'
'Hsueh, Fang-Che'
'Scopelliti, Rosario'
'Atkinson, Benjamin E.'
'Kaltsoyannis, Nikolas'
'Mazzanti, Marinella'

_publ_section_title
;
 Synthesis, Structure, and Reactivity of Uranium(VI) Nitrides
;
_journal_name_full 'Chemical Science'
_journal_paper_doi 10.1039/D1SC01796A
_journal_year 2021
_chemical_formula_moiety 'C76 H170 N2 O25 Si6 U2'
_chemical_formula_sum 'C76 H170 N2 O25 Si6 U2'
_chemical_formula_weight 2156.73
_space_group_crystal_system monoclinic
_space_group_IT_number 4
_space_group_name_Hall 'P 2yb'
_space_group_name_H-M_alt 'P 1 21 1'
_atom_sites_solution_hydrogens geom
_atom_sites_solution_primary dual
_atom_sites_solution_secondary difmap
_audit_creation_date 2020-10-20
_audit_creation_method
;
Olex2 1.3
(compiled 2020.07.31 svn.rc2a77460 for OlexSys, GUI svn.r6145)
;
_audit_update_record
;
2021-03-22 deposited with the CCDC.	2021-04-30 downloaded from the CCDC.
;
_cell_angle_alpha 90
_cell_angle_beta 91.4964(17)
_cell_angle_gamma 90
_cell_formula_units_Z 2
_cell_length_a 14.1108(3)
_cell_length_b 17.5538(3)
_cell_length_c 22.2467(4)
_cell_measurement_reflns_used 29462
_cell_measurement_temperature 140.00(10)
_cell_measurement_theta_max 31.2060
_cell_measurement_theta_min 2.9950
_cell_volume 5508.59(18)
_computing_cell_refinement 'CrysAlisPro 1.171.40.84a (Rigaku OD, 2020)'
_computing_data_collection 'CrysAlisPro 1.171.40.84a (Rigaku OD, 2020)'
_computing_data_reduction 'CrysAlisPro 1.171.40.84a (Rigaku OD, 2020)'
_computing_molecular_graphics 'Olex2 1.3 (Dolomanov et al., 2009)'
_computing_publication_material 'Olex2 1.3 (Dolomanov et al., 2009)'
_computing_structure_refinement 'SHELXL 2018/3 (Sheldrick, 2015)'
_computing_structure_solution 'SHELXT (Sheldrick, 2015)'
_diffrn_ambient_environment N~2~
_diffrn_ambient_temperature 140.00(10)
_diffrn_detector 'CCD plate'
_diffrn_detector_area_resol_mean 10.5633
_diffrn_detector_type AtlasS2
_diffrn_measured_fraction_theta_full 0.998
_diffrn_measured_fraction_theta_max 0.999
_diffrn_measurement_details
;
List of Runs (angles in degrees, time in seconds):

  # Type    Start    End  Width  t~exp~   \w     \q     \k     \f   Frames
#--------------------------------------------------------------------------
  1  \w     11.00  36.00   1.00   17.37    --   19.75-117.00-129.00   25
  2  \w     38.00  63.00   1.00   17.37    --   19.75-161.00  79.00   25
  3  \w    -70.00 -45.00   1.00   17.37    --  -19.91 117.00 -42.00   25
  4  \w    -97.00 -72.00   1.00   17.37    --  -19.91 161.00 108.00   25
  5  \w    -54.00  36.00   1.00   17.37    --   19.75 -38.00-150.00   90
  6  \w    -12.00  60.00   1.00   17.37    --   19.75 -99.00 120.00   72
  7  \w     -4.00  94.00   1.00   17.37    --   19.75  38.00  90.00   98
  8  \w    -52.00  20.00   1.00   17.37    --  -19.91  77.00  60.00   72
  9  \w    -42.00  12.00   1.00   17.37    --  -19.91 -77.00-150.00   54
 10  \w    -91.00 -33.00   1.00   17.37    --  -19.91 -57.00-180.00   58
 11  \w    -43.00 -17.00   1.00   17.37    --  -19.91  38.00-180.00   26
 12  \w    -32.00   4.00   1.00   17.37    --  -19.91 -77.00  60.00   36
 13  \w      7.00  32.00   1.00   17.37    --  -19.91  38.00-180.00   25
 14  \w    -11.00  21.00   1.00   17.37    --  -19.91  77.00  90.00   32
;
_diffrn_measurement_device 'four-circle diffractometer'
_diffrn_measurement_device_type 'SuperNova, Dual, Cu at home/near, AtlasS2'
_diffrn_measurement_method '\w scans'
_diffrn_orient_matrix_type 'CrysAlisPro convention (1999,Acta A55,543-557)'
_diffrn_orient_matrix_UB_11 -0.0402834000
_diffrn_orient_matrix_UB_12 0.0026795000
_diffrn_orient_matrix_UB_13 -0.0196172000
_diffrn_orient_matrix_UB_21 0.0016203000
_diffrn_orient_matrix_UB_22 -0.0399104000
_diffrn_orient_matrix_UB_23 -0.0048896000
_diffrn_orient_matrix_UB_31 -0.0300688000
_diffrn_orient_matrix_UB_32 -0.0057794000
_diffrn_orient_matrix_UB_33 0.0246500000
_diffrn_radiation_monochromator mirror
_diffrn_radiation_probe x-ray
_diffrn_radiation_type 'Mo K\a'
_diffrn_radiation_wavelength 0.71073
_diffrn_reflns_av_R_equivalents 0.0467
_diffrn_reflns_av_unetI/netI 0.0473
_diffrn_reflns_Laue_measured_fraction_full 0.998
_diffrn_reflns_Laue_measured_fraction_max 0.999
_diffrn_reflns_limit_h_max 17
_diffrn_reflns_limit_h_min -17
_diffrn_reflns_limit_k_max 21
_diffrn_reflns_limit_k_min -21
_diffrn_reflns_limit_l_max 27
_diffrn_reflns_limit_l_min -27
_diffrn_reflns_number 78955
_diffrn_reflns_point_group_measured_fraction_full 0.999
_diffrn_reflns_point_group_measured_fraction_max 0.999
_diffrn_reflns_theta_full 25.242
_diffrn_reflns_theta_max 26.373
_diffrn_reflns_theta_min 2.733
_diffrn_source 'micro-focus sealed X-ray tube'
_diffrn_source_type 'SuperNova (Mo) X-ray Source'
_exptl_absorpt_coefficient_mu 3.060
_exptl_absorpt_correction_T_max 0.856
_exptl_absorpt_correction_T_min 0.090
_exptl_absorpt_correction_type gaussian
_exptl_absorpt_process_details
;
CrysAlisPro 1.171.40.84a (Rigaku Oxford Diffraction, 2020)
Numerical absorption correction based on gaussian integration over
a multifaceted crystal model
Empirical absorption correction using spherical harmonics,
implemented in SCALE3 ABSPACK scaling algorithm.
;
_exptl_crystal_colour 'clear dark red'
_exptl_crystal_density_diffrn 1.300
_exptl_crystal_description prism
_exptl_crystal_F_000 2216
_exptl_crystal_size_max 0.833
_exptl_crystal_size_mid 0.67
_exptl_crystal_size_min 0.558
_refine_diff_density_max 5.384
_refine_diff_density_min -1.371
_refine_diff_density_rms 0.195
_refine_ls_abs_structure_details
;
 Refined as an inversion twin.
;
_refine_ls_abs_structure_Flack 0.440(11)
_refine_ls_extinction_method none
_refine_ls_goodness_of_fit_ref 1.014
_refine_ls_hydrogen_treatment constr
_refine_ls_matrix_type full
_refine_ls_number_parameters 995
_refine_ls_number_reflns 22528
_refine_ls_number_restraints 1624
_refine_ls_restrained_S_all 1.006
_refine_ls_R_factor_all 0.0782
_refine_ls_R_factor_gt 0.0697
_refine_ls_shift/su_max 0.000
_refine_ls_shift/su_mean 0.000
_refine_ls_structure_factor_coef Fsqd
_refine_ls_weighting_details 'w=1/[\s^2^(Fo^2^)+(0.1557P)^2^] where P=(Fo^2^+2Fc^2^)/3'
_refine_ls_weighting_scheme calc
_refine_ls_wR_factor_gt 0.1877
_refine_ls_wR_factor_ref 0.1974
_reflns_Friedel_coverage 0.934
_reflns_Friedel_fraction_full 0.999
_reflns_Friedel_fraction_max 0.999
_reflns_number_gt 19800
_reflns_number_total 22528
_reflns_threshold_expression 'I > 2\s(I)'
_cod_data_source_file d1sc01796a2.cif
_cod_data_source_block lb1155b
_cod_original_cell_volume 5508.59(17)
_cod_database_code 1562343
_shelx_shelxl_version_number 2018/3
_chemical_oxdiff_formula 'C76 H167 N2 O25 Si6 U2'
_shelx_space_group_comment
;
The symmetry employed for this shelxl refinement is uniquely defined
by the following loop, which should always be used as a source of
symmetry information in preference to the above space-group names.
They are only intended as comments.
;
_shelx_estimated_absorpt_t_max 0.280
_shelx_estimated_absorpt_t_min 0.185
_reflns_odcompleteness_completeness 99.90
_reflns_odcompleteness_iscentric 1
_reflns_odcompleteness_theta 30.44
_olex2_refinement_description
;
1. Twinned data refinement
 Scales: 0.560(11)
 0.440(11)
2. Fixed Uiso
 At 1.2 times of:
  All C(H,H) groups
 At 1.5 times of:
  All C(H,H,H) groups
3. Restrained distances
 C107-C105 = C108-C105 = C106-C105 = C104-C101 = C101-C103 = C102-C101 = C112-
 C109 = C110-C109 = C111-C109 = C67-C65 = C65-C66 = C68-C65 = C72-C69 = C70-C69
 = C71-C69 = C61-C62 = C64-C61 = C63-C61 = C43-C41 = C42-C41 = C44-C41 = C46-
 C45 = C47-C45 = C48-C45 = C50-C49 = C52-C49 = C51-C49 = C12-C9 = C10-C9 = C11-
 C9 = C2-C1 = C4-C1 = C3-C1 = C26-C25 = C27-C25 = C25-C28 = C24-C21 = C22-C21 =
 C23-C21 = C7-C5 = C6-C5 = C8-C5 = C32-C29 = C30-C29 = C31-C29 = C82-C81 = C83-
 C81 = C84-C81 = C89-C91 = C89-C92 = C89-C90 = C86-C85 = C88-C85 = C87-C85
 1.54 with sigma of 0.02
 O102-C101 = O63-C65 = O64-C69 = O62-C61 = O42-C41 = O43-C45 = O44-C49 = O4-C9
 = O2-C1 = O23-C25 = O24-C29 = O3-C5 = O22-C21 = O82-C81 = O83-C85 = O84-C89 =
 O103-C105 = O104-C109
 1.43 with sigma of 0.02
 C10-O4
 2.4 with sigma of 0.02
 O103-C108
 2.4 with sigma of 0.02
 C70-C71 \\sim C71-C72 \\sim C70-C72
 with sigma of 0.02
 C10-C11 \\sim C11-C12 \\sim C10-C12
 with sigma of 0.02
 C4-C3 \\sim C3-C2 \\sim C2-C4
 with sigma of 0.02
 C6-C7 \\sim C7-C8 \\sim C6-C8
 with sigma of 0.02
 C31-C30 \\sim C30-C32 \\sim C31-C32
 with sigma of 0.02
 C22-C24 \\sim C24-C23 \\sim C22-C23
 with sigma of 0.02
 C28-C27 \\sim C27-C26 \\sim C26-C28
 with sigma of 0.02
 C42-C43 \\sim C43-C44 \\sim C42-C44
 with sigma of 0.02
 C48-C46 \\sim C46-C47 \\sim C47-C48
 with sigma of 0.02
 C50-C52 \\sim C52-C51 \\sim C50-C51
 with sigma of 0.02
 C63-C62 \\sim C62-C64 \\sim C63-C64
 with sigma of 0.02
 C68-C66 \\sim C66-C67 \\sim C67-C68
 with sigma of 0.02
 C86-C87 \\sim C87-C88 \\sim C86-C88
 with sigma of 0.02
 C90-C92 \\sim C92-C91 \\sim C90-C91
 with sigma of 0.02
 C82-C83 \\sim C83-C84 \\sim C82-C84
 with sigma of 0.02
 C102-C103 \\sim C103-C104 \\sim C102-C104
 with sigma of 0.02
 C106-C108 \\sim C108-C107 \\sim C106-C107
 with sigma of 0.02
 C112-C110 \\sim C110-C111 \\sim C111-C112
 with sigma of 0.02
4. Uiso/Uaniso restraints and constraints
C1 \\sim C2 \\sim C3 \\sim C4 \\sim C5 \\sim C6 \\sim C7 \\sim C8 \\sim C9
\\sim C10 \\sim C11 \\sim C12 \\sim C21 \\sim C22 \\sim C23 \\sim C24 \\sim C25
\\sim C26 \\sim C27 \\sim C28 \\sim C29 \\sim C30 \\sim C31 \\sim C32 \\sim C41
\\sim C42 \\sim C43 \\sim C44 \\sim C45 \\sim C46 \\sim C47 \\sim C48 \\sim C49
\\sim C50 \\sim C51 \\sim C52 \\sim C61 \\sim C62 \\sim C63 \\sim C64 \\sim C65
\\sim C66 \\sim C67 \\sim C68 \\sim C69 \\sim C70 \\sim C71 \\sim C72 \\sim C81
\\sim C82 \\sim C83 \\sim C84 \\sim C85 \\sim C86 \\sim C87 \\sim C88 \\sim C89
\\sim C90 \\sim C91 \\sim C92 \\sim C101 \\sim C102 \\sim C103 \\sim C104 \\sim
C105 \\sim C106 \\sim C107 \\sim C108 \\sim C109 \\sim C110 \\sim C111 \\sim
C112 \\sim C121 \\sim C122 \\sim C123 \\sim C124 \\sim O1 \\sim O2 \\sim O3
\\sim O4 \\sim O21 \\sim O22 \\sim O23 \\sim O24 \\sim O41 \\sim O42 \\sim O43
\\sim O44 \\sim O61 \\sim O62 \\sim O63 \\sim O64 \\sim O81 \\sim O82 \\sim O83
\\sim O84 \\sim O101 \\sim O102 \\sim O103 \\sim O104 \\sim O121: within 2A
with sigma of 0.01 and sigma for terminal atoms of 0.02 within 2A
Uanis(O2) \\sim Ueq, Uanis(C1) \\sim Ueq, Uanis(C3) \\sim Ueq, Uanis(C4) \\sim
Ueq, Uanis(C2) \\sim Ueq, Uanis(O4) \\sim Ueq, Uanis(C9) \\sim Ueq, Uanis(C10)
\\sim Ueq, Uanis(C11) \\sim Ueq, Uanis(C12) \\sim Ueq: with sigma of 0.01 and
sigma for terminal atoms of 0.02
Uanis(O42) \\sim Ueq, Uanis(C31) \\sim Ueq, Uanis(C41) \\sim Ueq, Uanis(C43)
\\sim Ueq, Uanis(C92) \\sim Ueq: with sigma of 0.01 and sigma for terminal
atoms of 0.02
Uanis(C46) \\sim Ueq: with sigma of 0.01 and sigma for terminal atoms of 0.02
Uanis(C90) \\sim Ueq: with sigma of 0.01 and sigma for terminal atoms of 0.02
5. Rigid body (RIGU) restrains
 All non-hydrogen atoms
 with sigma for 1-2 distances of 0.004 and sigma for 1-3 distances of 0.004
6. Others
 Fixed X: U1(0.79161) U2(0.760409)
 Fixed Y: U1(0.363481) U2(0.482689)
 Fixed Z: U1(0.68844) U2(0.80173)
7.a Secondary CH2 refined with riding coordinates:
 C121(H12D,H12E), C122(H12F,H12G), C123(H12H,H12I), C124(H12J,H12K)
7.b Me refined with riding coordinates:
 C2(H2A,H2B,H2C), C3(H3A,H3B,H3C), C4(H4A,H4B,H4C), C6(H6A,H6B,H6C), C7(H7A,
 H7B,H7C), C8(H8A,H8B,H8C), C10(H10A,H10B,H10C), C11(H11A,H11B,H11C), C12(H12A,
 H12B,H12C), C22(H22A,H22B,H22C), C23(H23A,H23B,H23C), C24(H24A,H24B,H24C),
 C26(H26A,H26B,H26C), C27(H27A,H27B,H27C), C28(H28A,H28B,H28C), C30(H30A,H30B,
 H30C), C31(H31A,H31B,H31C), C32(H32A,H32B,H32C), C42(H42A,H42B,H42C), C43(H43A,
 H43B,H43C), C44(H44A,H44B,H44C), C46(H46A,H46B,H46C), C47(H47A,H47B,H47C),
 C48(H48A,H48B,H48C), C50(H50A,H50B,H50C), C51(H51A,H51B,H51C), C52(H52A,H52B,
 H52C), C62(H62A,H62B,H62C), C63(H63A,H63B,H63C), C64(H64A,H64B,H64C), C66(H66A,
 H66B,H66C), C67(H67A,H67B,H67C), C68(H68A,H68B,H68C), C70(H70A,H70B,H70C),
 C71(H71A,H71B,H71C), C72(H72A,H72B,H72C), C82(H82A,H82B,H82C), C83(H83A,H83B,
 H83C), C84(H84A,H84B,H84C), C86(H86A,H86B,H86C), C87(H87A,H87B,H87C), C88(H88A,
 H88B,H88C), C90(H90A,H90B,H90C), C91(H91A,H91B,H91C), C92(H92A,H92B,H92C),
 C102(H10D,H10E,H10F), C103(H10G,H10H,H10I), C104(H10J,H10K,H10L), C106(H10M,
 H10N,H10O), C107(H10P,H10Q,H10R), C108(H10S,H10T,H10U), C110(H11D,H11E,H11F),
 C111(H11G,H11H,H11I), C112(H11J,H11K,H11L)
;
_smtbx_masks_void_probe_radius 1.2
_smtbx_masks_void_truncation_radius 1.2
_olex2_submission_special_instructions 'No special instructions were received'
_oxdiff_exptl_absorpt_empirical_details
;
Empirical correction (ABSPACK) includes:
- Absorption correction using spherical harmonics
- Frame scaling
- Detector area scaling
- B-factor correction
;
_oxdiff_exptl_absorpt_empirical_full_max 2.171
_oxdiff_exptl_absorpt_empirical_full_min 0.496

loop_
_space_group_symop_operation_xyz
'x, y, z'
'-x, y+1/2, -z'

loop_
_atom_site_label
_atom_site_type_symbol
_atom_site_fract_x
_atom_site_fract_y
_atom_site_fract_z
_atom_site_U_iso_or_equiv
_atom_site_adp_type
_atom_site_occupancy
_atom_site_site_symmetry_order
_atom_site_calc_flag
_atom_site_refinement_flags_posn
_atom_site_refinement_flags_adp
_atom_site_refinement_flags_occupancy
_atom_site_disorder_assembly
_atom_site_disorder_group
U1 U 0.791610 0.363481 0.688440 0.04131(15) Uani 1 1 d . . . . .
U2 U 0.760409 0.482689 0.801730 0.04205(15) Uani 1 1 d . . . . .
Si1 Si 0.7457(4) 0.1542(3) 0.7005(2) 0.0605(12) Uani 1 1 d . . . . .
Si2 Si 1.0333(3) 0.3404(3) 0.6323(2) 0.0519(10) Uani 1 1 d . . . . .
Si3 Si 0.6706(4) 0.3894(3) 0.5389(2) 0.0577(11) Uani 1 1 d . . . . .
Si4 Si 0.6333(4) 0.6665(3) 0.7818(2) 0.0594(12) Uani 1 1 d . . . . .
Si5 Si 0.9547(5) 0.5560(4) 0.9022(3) 0.086(2) Uani 1 1 d . . . . .
Si6 Si 0.6180(4) 0.4185(3) 0.9282(2) 0.0593(11) Uani 1 1 d . . . . .
O1 O 0.7731(8) 0.2423(7) 0.6947(5) 0.050(2) Uani 1 1 d . . . . .
O2 O 0.7814(17) 0.1026(12) 0.6526(8) 0.114(5) Uani 1 1 d D U . . .
O3 O 0.7812(15) 0.1289(7) 0.7674(6) 0.087(4) Uani 1 1 d D U . . .
O4 O 0.6357(17) 0.1410(14) 0.7085(11) 0.131(5) Uani 1 1 d D U . . .
O21 O 0.9238(7) 0.3504(7) 0.6518(5) 0.052(2) Uani 1 1 d . . . . .
O22 O 1.0841(10) 0.4181(8) 0.6180(6) 0.072(3) Uani 1 1 d D U . . .
O23 O 1.0387(10) 0.2870(8) 0.5733(6) 0.066(3) Uani 1 1 d D U . . .
O24 O 1.0804(11) 0.2959(9) 0.6881(7) 0.078(3) Uani 1 1 d D U . . .
O41 O 0.7224(8) 0.3842(7) 0.6042(5) 0.056(3) Uani 1 1 d . . . . .
O42 O 0.5586(11) 0.3743(12) 0.5415(8) 0.096(4) Uani 1 1 d D U . . .
O43 O 0.6714(12) 0.4707(10) 0.5099(7) 0.092(4) Uani 1 1 d D U . . .
O44 O 0.7102(14) 0.3243(11) 0.4968(7) 0.099(4) Uani 1 1 d D U . . .
O61 O 0.6892(9) 0.5866(6) 0.7861(5) 0.054(2) Uani 1 1 d . . . . .
O62 O 0.6280(15) 0.7015(13) 0.7159(8) 0.111(5) Uani 1 1 d D U . . .
O63 O 0.6682(14) 0.7144(10) 0.8364(8) 0.098(4) Uani 1 1 d D U . . .
O64 O 0.5162(13) 0.6577(15) 0.7923(12) 0.127(6) Uani 1 1 d D U . . .
O81 O 0.8700(9) 0.5199(7) 0.8606(5) 0.059(3) Uani 1 1 d . . . . .
O82 O 0.9811(15) 0.6376(11) 0.8884(10) 0.110(5) Uani 1 1 d D U . . .
O83 O 0.9252(18) 0.5619(14) 0.9741(9) 0.126(6) Uani 1 1 d D U . . .
O84 O 1.0394(10) 0.4944(9) 0.9049(7) 0.087(4) Uani 1 1 d D U . . .
O101 O 0.6762(10) 0.4498(7) 0.8731(5) 0.059(3) Uani 1 1 d . . . . .
O102 O 0.5948(10) 0.4860(9) 0.9741(7) 0.080(3) Uani 1 1 d D U . . .
O103 O 0.6918(15) 0.3602(11) 0.9561(7) 0.105(4) Uani 1 1 d D U . . .
O104 O 0.5196(13) 0.3819(10) 0.9059(9) 0.099(4) Uani 1 1 d D U . . .
O121 O 0.8569(8) 0.3542(7) 0.8005(4) 0.052(2) Uani 1 1 d . U . . .
N1 N 0.6900(12) 0.3947(10) 0.7419(7) 0.062(3) Uani 1 1 d . . . . .
N2 N 0.8307(9) 0.4774(8) 0.7329(6) 0.048(3) Uani 1 1 d . . . . .
C1 C 0.8449(19) 0.0853(13) 0.6048(10) 0.111(5) Uani 1 1 d D U . . .
C2 C 0.922(3) 0.112(2) 0.6481(15) 0.138(8) Uani 1 1 d D U . . .
H2A H 0.983316 0.107631 0.629034 0.207 Uiso 1 1 calc R U . . .
H2B H 0.910178 0.164815 0.659258 0.207 Uiso 1 1 calc R U . . .
H2C H 0.921664 0.079734 0.684245 0.207 Uiso 1 1 calc R U . . .
C3 C 0.814(3) 0.1436(18) 0.5558(14) 0.135(9) Uani 1 1 d D U . . .
H3A H 0.853659 0.136923 0.520447 0.202 Uiso 1 1 calc R U . . .
H3B H 0.747662 0.135447 0.544308 0.202 Uiso 1 1 calc R U . . .
H3C H 0.822674 0.195424 0.571490 0.202 Uiso 1 1 calc R U . . .
C4 C 0.823(3) 0.0035(15) 0.5953(15) 0.142(9) Uani 1 1 d D U . . .
H4A H 0.862114 -0.016476 0.563108 0.213 Uiso 1 1 calc R U . . .
H4B H 0.836765 -0.024701 0.632504 0.213 Uiso 1 1 calc R U . . .
H4C H 0.755871 -0.002247 0.583942 0.213 Uiso 1 1 calc R U . . .
C5 C 0.7817(19) 0.0584(10) 0.7989(9) 0.096(5) Uani 1 1 d D U . . .
C6 C 0.729(2) -0.0050(12) 0.7601(12) 0.116(8) Uani 1 1 d D U . . .
H6A H 0.729846 -0.053258 0.782251 0.173 Uiso 1 1 calc R U . . .
H6B H 0.663195 0.010569 0.751953 0.173 Uiso 1 1 calc R U . . .
H6C H 0.761252 -0.011665 0.721935 0.173 Uiso 1 1 calc R U . . .
C7 C 0.885(2) 0.0389(18) 0.8067(15) 0.130(8) Uani 1 1 d D U . . .
H7A H 0.892091 -0.009574 0.828261 0.195 Uiso 1 1 calc R U . . .
H7B H 0.913867 0.034347 0.767114 0.195 Uiso 1 1 calc R U . . .
H7C H 0.917787 0.079214 0.829751 0.195 Uiso 1 1 calc R U . . .
C8 C 0.733(2) 0.0751(14) 0.8569(10) 0.114(8) Uani 1 1 d D U . . .
H8A H 0.730282 0.028575 0.881224 0.171 Uiso 1 1 calc R U . . .
H8B H 0.767746 0.114565 0.879242 0.171 Uiso 1 1 calc R U . . .
H8C H 0.667955 0.092871 0.847957 0.171 Uiso 1 1 calc R U . . .
C9 C 0.551(2) 0.1390(18) 0.6770(14) 0.139(6) Uani 1 1 d D U . . .
C10 C 0.556(3) 0.171(2) 0.6148(14) 0.164(10) Uani 1 1 d D U . . .
H10A H 0.493891 0.167986 0.594767 0.246 Uiso 1 1 calc R U . . .
H10B H 0.576737 0.224332 0.617083 0.246 Uiso 1 1 calc R U . . .
H10C H 0.602246 0.141610 0.591957 0.246 Uiso 1 1 calc R U . . .
C11 C 0.536(3) 0.0533(17) 0.666(2) 0.158(10) Uani 1 1 d D U . . .
H11A H 0.476455 0.045431 0.643016 0.237 Uiso 1 1 calc R U . . .
H11B H 0.588853 0.033442 0.642415 0.237 Uiso 1 1 calc R U . . .
H11C H 0.533856 0.026435 0.704178 0.237 Uiso 1 1 calc R U . . .
C12 C 0.455(3) 0.162(2) 0.699(2) 0.156(10) Uani 1 1 d D U . . .
H12A H 0.407359 0.154542 0.666785 0.235 Uiso 1 1 calc R U . . .
H12B H 0.439106 0.130699 0.733761 0.235 Uiso 1 1 calc R U . . .
H12C H 0.456548 0.215818 0.710777 0.235 Uiso 1 1 calc R U . . .
C21 C 1.1036(12) 0.4903(10) 0.6453(7) 0.070(4) Uani 1 1 d D U . . .
C22 C 1.1978(14) 0.5129(14) 0.6201(10) 0.087(6) Uani 1 1 d D U . . .
H22A H 1.217106 0.562486 0.636610 0.130 Uiso 1 1 calc R U . . .
H22B H 1.245614 0.474560 0.631192 0.130 Uiso 1 1 calc R U . . .
H22C H 1.191871 0.516390 0.576227 0.130 Uiso 1 1 calc R U . . .
C23 C 1.1081(17) 0.4829(15) 0.7138(8) 0.091(6) Uani 1 1 d D U . . .
H23A H 1.121529 0.532851 0.731761 0.136 Uiso 1 1 calc R U . . .
H23B H 1.047187 0.464068 0.727848 0.136 Uiso 1 1 calc R U . . .
H23C H 1.158464 0.447077 0.725616 0.136 Uiso 1 1 calc R U . . .
C24 C 1.0242(17) 0.5470(15) 0.6269(12) 0.096(6) Uani 1 1 d D U . . .
H24A H 1.037273 0.596610 0.645492 0.144 Uiso 1 1 calc R U . . .
H24B H 1.021880 0.552501 0.583043 0.144 Uiso 1 1 calc R U . . .
H24C H 0.963202 0.527725 0.640451 0.144 Uiso 1 1 calc R U . . .
C25 C 1.0507(13) 0.3052(9) 0.5109(8) 0.069(4) Uani 1 1 d D U . . .
C26 C 0.9795(15) 0.3642(12) 0.4887(11) 0.089(6) Uani 1 1 d D U . . .
H26A H 0.989850 0.375054 0.446174 0.133 Uiso 1 1 calc R U . . .
H26B H 0.915110 0.344506 0.493391 0.133 Uiso 1 1 calc R U . . .
H26C H 0.987525 0.411036 0.512215 0.133 Uiso 1 1 calc R U . . .
C27 C 1.1506(14) 0.3300(13) 0.4984(13) 0.091(6) Uani 1 1 d D U . . .
H27A H 1.155674 0.341761 0.455522 0.136 Uiso 1 1 calc R U . . .
H27B H 1.166215 0.375413 0.522218 0.136 Uiso 1 1 calc R U . . .
H27C H 1.194771 0.288843 0.509242 0.136 Uiso 1 1 calc R U . . .
C28 C 1.0298(17) 0.2283(11) 0.4804(10) 0.085(6) Uani 1 1 d D U . . .
H28A H 1.035915 0.233555 0.436838 0.128 Uiso 1 1 calc R U . . .
H28B H 1.075045 0.190076 0.495642 0.128 Uiso 1 1 calc R U . . .
H28C H 0.965208 0.212179 0.489334 0.128 Uiso 1 1 calc R U . . .
C29 C 1.1627(15) 0.2521(13) 0.6989(9) 0.093(4) Uani 1 1 d D U . . .
C30 C 1.247(2) 0.2938(19) 0.6724(14) 0.129(8) Uani 1 1 d D U . . .
H30A H 1.304780 0.263970 0.679667 0.194 Uiso 1 1 calc R U . . .
H30B H 1.236052 0.300468 0.629068 0.194 Uiso 1 1 calc R U . . .
H30C H 1.254002 0.343875 0.691592 0.194 Uiso 1 1 calc R U . . .
C31 C 1.157(2) 0.1733(15) 0.6677(13) 0.117(8) Uani 1 1 d D U . . .
H31A H 1.214946 0.144688 0.676315 0.175 Uiso 1 1 calc R U . . .
H31B H 1.102282 0.145037 0.682903 0.175 Uiso 1 1 calc R U . . .
H31C H 1.148472 0.180411 0.624187 0.175 Uiso 1 1 calc R U . . .
C32 C 1.1849(19) 0.2400(17) 0.7651(9) 0.106(7) Uani 1 1 d D U . . .
H32A H 1.242639 0.209287 0.769863 0.159 Uiso 1 1 calc R U . . .
H32B H 1.194559 0.289419 0.784800 0.159 Uiso 1 1 calc R U . . .
H32C H 1.131966 0.213383 0.783515 0.159 Uiso 1 1 calc R U . . .
C41 C 0.4803(18) 0.4183(16) 0.5605(11) 0.111(5) Uani 1 1 d D U . . .
C42 C 0.406(3) 0.357(2) 0.5495(17) 0.158(10) Uani 1 1 d D U . . .
H42A H 0.343526 0.376507 0.560303 0.237 Uiso 1 1 calc R U . . .
H42B H 0.404640 0.342564 0.506948 0.237 Uiso 1 1 calc R U . . .
H42C H 0.421463 0.312217 0.574216 0.237 Uiso 1 1 calc R U . . .
C43 C 0.490(3) 0.425(2) 0.6289(11) 0.133(9) Uani 1 1 d D U . . .
H43A H 0.437664 0.455561 0.644045 0.199 Uiso 1 1 calc R U . . .
H43B H 0.489790 0.374633 0.647084 0.199 Uiso 1 1 calc R U . . .
H43C H 0.550505 0.450866 0.639463 0.199 Uiso 1 1 calc R U . . .
C44 C 0.437(3) 0.493(2) 0.5379(17) 0.168(11) Uani 1 1 d D U . . .
H44A H 0.382675 0.506198 0.562405 0.253 Uiso 1 1 calc R U . . .
H44B H 0.484535 0.533470 0.540848 0.253 Uiso 1 1 calc R U . . .
H44C H 0.415765 0.486911 0.495849 0.253 Uiso 1 1 calc R U . . .
C45 C 0.7484(17) 0.5251(13) 0.4954(10) 0.099(5) Uani 1 1 d D U . . .
C46 C 0.827(2) 0.5280(16) 0.5476(13) 0.121(8) Uani 1 1 d D U . . .
H46A H 0.876480 0.564094 0.536877 0.181 Uiso 1 1 calc R U . . .
H46B H 0.797776 0.544356 0.584987 0.181 Uiso 1 1 calc R U . . .
H46C H 0.854495 0.477185 0.553182 0.181 Uiso 1 1 calc R U . . .
C47 C 0.703(3) 0.6050(16) 0.4946(13) 0.125(8) Uani 1 1 d D U . . .
H47A H 0.751009 0.643096 0.485141 0.188 Uiso 1 1 calc R U . . .
H47B H 0.651698 0.606596 0.464001 0.188 Uiso 1 1 calc R U . . .
H47C H 0.677123 0.615975 0.534136 0.188 Uiso 1 1 calc R U . . .
C48 C 0.800(2) 0.510(2) 0.4375(12) 0.129(9) Uani 1 1 d D U . . .
H48A H 0.848797 0.548433 0.432163 0.194 Uiso 1 1 calc R U . . .
H48B H 0.829403 0.459152 0.439637 0.194 Uiso 1 1 calc R U . . .
H48C H 0.754449 0.511311 0.403435 0.194 Uiso 1 1 calc R U . . .
C49 C 0.6733(16) 0.2887(13) 0.4437(9) 0.100(5) Uani 1 1 d D U . . .
C50 C 0.6085(17) 0.2219(14) 0.4594(11) 0.099(6) Uani 1 1 d D U . . .
H50A H 0.583878 0.198198 0.422336 0.148 Uiso 1 1 calc R U . . .
H50B H 0.644665 0.184254 0.483076 0.148 Uiso 1 1 calc R U . . .
H50C H 0.555566 0.240666 0.482937 0.148 Uiso 1 1 calc R U . . .
C51 C 0.6208(16) 0.3479(14) 0.4026(9) 0.092(6) Uani 1 1 d D U . . .
H51A H 0.595988 0.322405 0.366270 0.139 Uiso 1 1 calc R U . . .
H51B H 0.568322 0.370485 0.424358 0.139 Uiso 1 1 calc R U . . .
H51C H 0.665239 0.388013 0.391221 0.139 Uiso 1 1 calc R U . . .
C52 C 0.7639(15) 0.2577(14) 0.4139(10) 0.096(6) Uani 1 1 d D U . . .
H52A H 0.746195 0.231695 0.376257 0.144 Uiso 1 1 calc R U . . .
H52B H 0.806573 0.300190 0.405330 0.144 Uiso 1 1 calc R U . . .
H52C H 0.796081 0.221753 0.441213 0.144 Uiso 1 1 calc R U . . .
C61 C 0.6971(17) 0.7259(15) 0.6735(10) 0.112(6) Uani 1 1 d D U . . .
C62 C 0.7627(19) 0.6603(16) 0.6576(10) 0.100(7) Uani 1 1 d D U . . .
H62A H 0.809109 0.677975 0.628760 0.151 Uiso 1 1 calc R U . . .
H62B H 0.795813 0.642127 0.694142 0.151 Uiso 1 1 calc R U . . .
H62C H 0.725213 0.618658 0.639795 0.151 Uiso 1 1 calc R U . . .
C63 C 0.648(2) 0.752(2) 0.6151(12) 0.141(10) Uani 1 1 d D U . . .
H63A H 0.696175 0.768196 0.586725 0.212 Uiso 1 1 calc R U . . .
H63B H 0.611647 0.709436 0.597671 0.212 Uiso 1 1 calc R U . . .
H63C H 0.605690 0.794401 0.623376 0.212 Uiso 1 1 calc R U . . .
C64 C 0.762(2) 0.7907(17) 0.6928(15) 0.131(9) Uani 1 1 d D U . . .
H64A H 0.805837 0.802172 0.660425 0.197 Uiso 1 1 calc R U . . .
H64B H 0.724304 0.836024 0.701366 0.197 Uiso 1 1 calc R U . . .
H64C H 0.798655 0.775862 0.729030 0.197 Uiso 1 1 calc R U . . .
C65 C 0.6357(15) 0.7820(10) 0.8662(9) 0.082(4) Uani 1 1 d D U . . .
C66 C 0.7227(18) 0.8248(14) 0.8870(11) 0.096(6) Uani 1 1 d D U . . .
H66A H 0.703834 0.871536 0.907602 0.144 Uiso 1 1 calc R U . . .
H66B H 0.760352 0.792873 0.914695 0.144 Uiso 1 1 calc R U . . .
H66C H 0.760583 0.837949 0.852171 0.144 Uiso 1 1 calc R U . . .
C67 C 0.577(2) 0.7620(14) 0.9187(11) 0.111(7) Uani 1 1 d D U . . .
H67A H 0.555842 0.808714 0.938229 0.167 Uiso 1 1 calc R U . . .
H67B H 0.521976 0.732280 0.904860 0.167 Uiso 1 1 calc R U . . .
H67C H 0.615230 0.731726 0.947371 0.167 Uiso 1 1 calc R U . . .
C68 C 0.5771(16) 0.8331(12) 0.8245(11) 0.091(6) Uani 1 1 d D U . . .
H68A H 0.556570 0.878239 0.846597 0.136 Uiso 1 1 calc R U . . .
H68B H 0.615468 0.848930 0.790605 0.136 Uiso 1 1 calc R U . . .
H68C H 0.521298 0.805090 0.809364 0.136 Uiso 1 1 calc R U . . .
C69 C 0.4396(16) 0.6266(16) 0.7630(12) 0.125(6) Uani 1 1 d D U . . .
C70 C 0.456(3) 0.5424(17) 0.7668(18) 0.153(10) Uani 1 1 d D U . . .
H70A H 0.402769 0.515743 0.746476 0.230 Uiso 1 1 calc R U . . .
H70B H 0.514918 0.529443 0.747269 0.230 Uiso 1 1 calc R U . . .
H70C H 0.459506 0.526852 0.809090 0.230 Uiso 1 1 calc R U . . .
C71 C 0.418(2) 0.649(2) 0.6995(14) 0.147(10) Uani 1 1 d D U . . .
H71A H 0.361434 0.622485 0.684629 0.221 Uiso 1 1 calc R U . . .
H71B H 0.407228 0.704456 0.697564 0.221 Uiso 1 1 calc R U . . .
H71C H 0.472011 0.636142 0.674515 0.221 Uiso 1 1 calc R U . . .
C72 C 0.358(2) 0.649(3) 0.8034(17) 0.164(11) Uani 1 1 d D U . . .
H72A H 0.297919 0.629043 0.786132 0.247 Uiso 1 1 calc R U . . .
H72B H 0.368504 0.627387 0.843603 0.247 Uiso 1 1 calc R U . . .
H72C H 0.353916 0.704541 0.806172 0.247 Uiso 1 1 calc R U . . .
C81 C 1.0108(17) 0.6768(14) 0.8345(12) 0.113(5) Uani 1 1 d D U . . .
C82 C 0.9477(19) 0.6541(18) 0.7822(14) 0.119(8) Uani 1 1 d D U . . .
H82A H 0.967826 0.680599 0.745922 0.179 Uiso 1 1 calc R U . . .
H82B H 0.952056 0.598926 0.776021 0.179 Uiso 1 1 calc R U . . .
H82C H 0.881989 0.667853 0.790450 0.179 Uiso 1 1 calc R U . . .
C83 C 1.1164(18) 0.663(2) 0.8218(18) 0.135(9) Uani 1 1 d D U . . .
H83A H 1.133418 0.690161 0.785233 0.203 Uiso 1 1 calc R U . . .
H83B H 1.155542 0.681211 0.855800 0.203 Uiso 1 1 calc R U . . .
H83C H 1.127156 0.608132 0.816269 0.203 Uiso 1 1 calc R U . . .
C84 C 0.998(2) 0.7599(14) 0.8546(16) 0.123(8) Uani 1 1 d D U . . .
H84A H 1.015643 0.794168 0.821994 0.185 Uiso 1 1 calc R U . . .
H84B H 0.931442 0.768578 0.864378 0.185 Uiso 1 1 calc R U . . .
H84C H 1.038358 0.769862 0.890190 0.185 Uiso 1 1 calc R U . . .
C85 C 0.8751(19) 0.6178(15) 1.0045(10) 0.122(6) Uani 1 1 d D U . . .
C86 C 0.779(2) 0.631(2) 0.9728(12) 0.123(9) Uani 1 1 d D U . . .
H86A H 0.744074 0.669908 0.994199 0.184 Uiso 1 1 calc R U . . .
H86B H 0.788985 0.647150 0.931371 0.184 Uiso 1 1 calc R U . . .
H86C H 0.742991 0.582963 0.972552 0.184 Uiso 1 1 calc R U . . .
C87 C 0.917(3) 0.6950(17) 1.0179(13) 0.131(9) Uani 1 1 d D U . . .
H87A H 0.870979 0.725905 1.039388 0.196 Uiso 1 1 calc R U . . .
H87B H 0.974719 0.689074 1.042930 0.196 Uiso 1 1 calc R U . . .
H87C H 0.932554 0.720277 0.980153 0.196 Uiso 1 1 calc R U . . .
C88 C 0.856(3) 0.578(2) 1.0646(12) 0.148(10) Uani 1 1 d D U . . .
H88A H 0.820675 0.612025 1.090456 0.222 Uiso 1 1 calc R U . . .
H88B H 0.819317 0.531337 1.056959 0.222 Uiso 1 1 calc R U . . .
H88C H 0.916761 0.564505 1.084501 0.222 Uiso 1 1 calc R U . . .
C89 C 1.1256(15) 0.4866(13) 0.9388(10) 0.106(5) Uani 1 1 d D U . . .
C90 C 1.189(2) 0.4497(18) 0.8932(15) 0.136(9) Uani 1 1 d D U . . .
H90A H 1.251714 0.441080 0.911447 0.205 Uiso 1 1 calc R U . . .
H90B H 1.161136 0.400832 0.880491 0.205 Uiso 1 1 calc R U . . .
H90C H 1.193952 0.483183 0.858244 0.205 Uiso 1 1 calc R U . . .
C91 C 1.097(2) 0.4367(17) 0.9923(12) 0.134(8) Uani 1 1 d D U . . .
H91A H 1.152532 0.427890 1.018766 0.201 Uiso 1 1 calc R U . . .
H91B H 1.047747 0.462719 1.014797 0.201 Uiso 1 1 calc R U . . .
H91C H 1.072596 0.387782 0.977390 0.201 Uiso 1 1 calc R U . . .
C92 C 1.162(2) 0.5669(14) 0.9594(13) 0.121(8) Uani 1 1 d D U . . .
H92A H 1.221191 0.561304 0.982711 0.181 Uiso 1 1 calc R U . . .
H92B H 1.172499 0.598677 0.924009 0.181 Uiso 1 1 calc R U . . .
H92C H 1.114088 0.591047 0.984415 0.181 Uiso 1 1 calc R U . . .
C101 C 0.5119(13) 0.5251(10) 0.9928(9) 0.075(4) Uani 1 1 d D U . . .
C102 C 0.460(2) 0.5608(14) 0.9383(10) 0.101(6) Uani 1 1 d D U . . .
H10D H 0.403630 0.587510 0.951548 0.152 Uiso 1 1 calc R U . . .
H10E H 0.502625 0.597034 0.918863 0.152 Uiso 1 1 calc R U . . .
H10F H 0.441919 0.520720 0.909661 0.152 Uiso 1 1 calc R U . . .
C103 C 0.4459(15) 0.4666(12) 1.0229(10) 0.086(6) Uani 1 1 d D U . . .
H10G H 0.388459 0.492419 1.036040 0.130 Uiso 1 1 calc R U . . .
H10H H 0.428448 0.426585 0.993885 0.130 Uiso 1 1 calc R U . . .
H10I H 0.478927 0.443709 1.057711 0.130 Uiso 1 1 calc R U . . .
C104 C 0.5446(19) 0.5848(11) 1.0382(10) 0.089(6) Uani 1 1 d D U . . .
H10J H 0.489590 0.613141 1.052279 0.134 Uiso 1 1 calc R U . . .
H10K H 0.576729 0.559800 1.072442 0.134 Uiso 1 1 calc R U . . .
H10L H 0.588578 0.620089 1.019203 0.134 Uiso 1 1 calc R U . . .
C105 C 0.724(2) 0.3354(14) 1.0124(10) 0.115(6) Uani 1 1 d D U . . .
C106 C 0.727(3) 0.2539(15) 1.0256(18) 0.146(10) Uani 1 1 d D U . . .
H10M H 0.750611 0.246111 1.066881 0.219 Uiso 1 1 calc R U . . .
H10N H 0.662816 0.232454 1.021159 0.219 Uiso 1 1 calc R U . . .
H10O H 0.768869 0.228529 0.997554 0.219 Uiso 1 1 calc R U . . .
C107 C 0.679(3) 0.3724(19) 1.0681(13) 0.136(9) Uani 1 1 d D U . . .
H10P H 0.706997 0.350120 1.104785 0.204 Uiso 1 1 calc R U . . .
H10Q H 0.690624 0.427378 1.067761 0.204 Uiso 1 1 calc R U . . .
H10R H 0.610251 0.363039 1.067019 0.204 Uiso 1 1 calc R U . . .
C108 C 0.827(2) 0.363(2) 1.0204(17) 0.168(11) Uani 1 1 d D U . . .
H10S H 0.852794 0.347079 1.059713 0.251 Uiso 1 1 calc R U . . .
H10T H 0.865794 0.341610 0.988597 0.251 Uiso 1 1 calc R U . . .
H10U H 0.828946 0.419077 1.017862 0.251 Uiso 1 1 calc R U . . .
C109 C 0.4850(15) 0.3229(11) 0.8686(10) 0.087(4) Uani 1 1 d D U . . .
C110 C 0.5673(19) 0.2654(14) 0.8553(12) 0.101(7) Uani 1 1 d D U . . .
H11D H 0.542870 0.224369 0.829263 0.152 Uiso 1 1 calc R U . . .
H11E H 0.618355 0.292183 0.835067 0.152 Uiso 1 1 calc R U . . .
H11F H 0.591810 0.243668 0.893160 0.152 Uiso 1 1 calc R U . . .
C111 C 0.4544(19) 0.3677(19) 0.8127(12) 0.112(7) Uani 1 1 d D U . . .
H11G H 0.428286 0.332665 0.782268 0.167 Uiso 1 1 calc R U . . .
H11H H 0.405959 0.405023 0.823306 0.167 Uiso 1 1 calc R U . . .
H11I H 0.509352 0.394267 0.796650 0.167 Uiso 1 1 calc R U . . .
C112 C 0.4050(18) 0.2859(14) 0.9049(12) 0.102(7) Uani 1 1 d D U . . .
H11J H 0.376839 0.243781 0.881723 0.153 Uiso 1 1 calc R U . . .
H11K H 0.431288 0.266557 0.943122 0.153 Uiso 1 1 calc R U . . .
H11L H 0.356148 0.324080 0.912815 0.153 Uiso 1 1 calc R U . . .
C121 C 0.9643(12) 0.3621(12) 0.8101(8) 0.060(3) Uani 1 1 d . U . . .
H12D H 0.982766 0.415110 0.820119 0.072 Uiso 1 1 calc R U . . .
H12E H 0.999130 0.344831 0.774563 0.072 Uiso 1 1 calc R U . . .
C122 C 0.9805(16) 0.3065(12) 0.8658(9) 0.067(4) Uani 1 1 d . U . . .
H12F H 1.045094 0.284577 0.865612 0.081 Uiso 1 1 calc R U . . .
H12G H 0.972564 0.334358 0.904034 0.081 Uiso 1 1 calc R U . . .
C123 C 0.9088(17) 0.2461(13) 0.8591(10) 0.074(4) Uani 1 1 d . U . . .
H12H H 0.897598 0.220643 0.898018 0.089 Uiso 1 1 calc R U . . .
H12I H 0.927913 0.207479 0.829356 0.089 Uiso 1 1 calc R U . . .
C124 C 0.8204(15) 0.2905(10) 0.8368(8) 0.060(3) Uani 1 1 d . U . . .
H12J H 0.778168 0.257325 0.812011 0.072 Uiso 1 1 calc R U . . .
H12K H 0.784440 0.309993 0.871211 0.072 Uiso 1 1 calc R U . . .

loop_
_atom_site_aniso_label
_atom_site_aniso_U_11
_atom_site_aniso_U_22
_atom_site_aniso_U_33
_atom_site_aniso_U_23
_atom_site_aniso_U_13
_atom_site_aniso_U_12
U1 0.0377(3) 0.0410(3) 0.0450(3) -0.0031(2) -0.00255(18) -0.0016(2)
U2 0.0425(3) 0.0363(2) 0.0469(3) -0.0008(2) -0.00580(19) 0.0033(2)
Si1 0.076(3) 0.040(2) 0.066(3) -0.0070(18) -0.003(2) -0.002(2)
Si2 0.041(2) 0.053(2) 0.062(2) -0.0092(18) 0.0060(18) -0.0009(17)
Si3 0.053(2) 0.073(3) 0.046(2) -0.0030(19) -0.0085(18) -0.003(2)
Si4 0.076(3) 0.051(2) 0.051(2) 0.0078(18) 0.003(2) 0.025(2)
Si5 0.078(4) 0.064(3) 0.112(5) -0.028(3) -0.053(4) 0.016(3)
Si6 0.074(3) 0.049(2) 0.055(2) -0.0039(19) 0.011(2) -0.004(2)
O1 0.053(6) 0.046(5) 0.051(6) -0.001(4) -0.002(4) -0.001(5)
O2 0.156(9) 0.090(8) 0.097(7) -0.012(7) 0.036(7) 0.011(8)
O3 0.153(11) 0.045(6) 0.063(6) 0.009(5) 0.007(7) -0.017(7)
O4 0.114(7) 0.113(10) 0.167(10) 0.002(9) 0.014(8) -0.028(8)
O21 0.035(4) 0.063(7) 0.058(6) -0.019(5) 0.007(4) 0.001(4)
O22 0.071(7) 0.072(6) 0.074(7) -0.010(5) 0.012(6) -0.018(6)
O23 0.070(7) 0.061(6) 0.067(6) -0.015(5) 0.019(5) 0.005(6)
O24 0.073(7) 0.088(8) 0.075(7) -0.008(6) 0.000(6) 0.019(7)
O41 0.049(6) 0.065(7) 0.052(5) 0.002(5) -0.009(4) -0.008(5)
O42 0.075(6) 0.124(9) 0.089(7) -0.020(7) -0.014(6) 0.001(7)
O43 0.094(9) 0.096(8) 0.085(8) 0.014(7) -0.017(7) 0.010(7)
O44 0.106(10) 0.108(9) 0.082(8) -0.028(7) -0.042(7) 0.017(8)
O61 0.058(6) 0.050(6) 0.055(6) 0.006(4) 0.002(5) 0.004(5)
O62 0.132(13) 0.114(12) 0.087(8) 0.024(8) 0.013(8) 0.019(10)
O63 0.114(10) 0.078(8) 0.101(9) -0.035(7) -0.036(8) 0.040(7)
O64 0.067(7) 0.137(14) 0.176(15) 0.000(12) -0.021(9) 0.004(8)
O81 0.058(6) 0.057(6) 0.061(6) -0.016(5) -0.015(5) 0.007(5)
O82 0.101(11) 0.078(8) 0.151(12) -0.024(8) -0.034(10) -0.005(8)
O83 0.140(14) 0.144(13) 0.091(8) -0.049(8) -0.036(8) 0.031(11)
O84 0.072(7) 0.075(8) 0.112(9) -0.028(7) -0.044(7) 0.016(6)
O101 0.076(7) 0.048(6) 0.052(6) -0.002(4) 0.003(5) 0.003(5)
O102 0.078(7) 0.071(7) 0.093(8) -0.032(6) 0.034(6) -0.019(6)
O103 0.143(11) 0.078(8) 0.093(8) 0.029(8) -0.009(8) -0.017(8)
O104 0.095(8) 0.078(9) 0.126(11) -0.032(7) 0.026(7) -0.027(7)
O121 0.055(5) 0.050(5) 0.050(5) 0.000(4) -0.002(4) 0.004(4)
N1 0.064(8) 0.067(8) 0.055(7) -0.002(6) -0.001(6) 0.002(6)
N2 0.044(6) 0.042(6) 0.059(6) -0.012(5) -0.001(5) 0.002(5)
C1 0.133(10) 0.101(9) 0.099(8) -0.014(7) 0.026(7) 0.013(8)
C2 0.153(13) 0.125(15) 0.135(14) -0.024(13) 0.004(11) 0.004(13)
C3 0.153(18) 0.130(16) 0.123(14) 0.026(13) 0.027(13) -0.021(15)
C4 0.177(19) 0.116(12) 0.135(17) -0.033(12) 0.032(15) 0.000(14)
C5 0.155(12) 0.043(7) 0.089(9) 0.013(7) -0.004(9) -0.016(8)
C6 0.18(2) 0.049(11) 0.121(16) 0.004(10) -0.016(15) -0.026(13)
C7 0.161(16) 0.084(15) 0.14(2) 0.019(15) -0.022(15) -0.003(13)
C8 0.17(2) 0.072(13) 0.095(12) 0.034(10) 0.009(13) -0.024(14)
C9 0.127(9) 0.130(10) 0.160(10) -0.011(9) 0.007(8) -0.012(9)
C10 0.164(19) 0.159(18) 0.170(15) 0.001(15) 0.008(14) 0.017(17)
C11 0.145(18) 0.139(13) 0.19(2) -0.023(14) 0.007(16) -0.026(14)
C12 0.136(14) 0.155(18) 0.179(19) -0.012(17) 0.015(14) -0.007(15)
C21 0.074(8) 0.064(7) 0.074(8) -0.009(7) 0.004(7) -0.019(7)
C22 0.078(10) 0.079(12) 0.104(13) 0.001(11) 0.013(10) -0.023(9)
C23 0.120(16) 0.078(12) 0.073(9) -0.018(9) -0.007(9) -0.012(13)
C24 0.090(13) 0.088(13) 0.110(15) -0.001(12) -0.007(12) 0.000(10)
C25 0.079(8) 0.057(7) 0.073(7) -0.019(6) 0.011(7) 0.008(7)
C26 0.097(13) 0.075(11) 0.094(12) -0.005(11) 0.001(11) 0.018(11)
C27 0.088(11) 0.079(12) 0.106(15) -0.007(11) 0.025(11) 0.001(10)
C28 0.111(15) 0.075(11) 0.070(10) -0.034(9) 0.005(10) 0.005(10)
C29 0.087(9) 0.109(10) 0.082(9) -0.007(8) -0.005(8) 0.030(8)
C30 0.092(14) 0.156(19) 0.141(19) 0.009(17) 0.022(15) 0.028(14)
C31 0.124(16) 0.112(13) 0.114(14) -0.024(12) -0.017(13) 0.045(12)
C32 0.096(15) 0.142(19) 0.080(10) -0.017(11) -0.012(10) 0.039(14)
C41 0.097(9) 0.132(10) 0.105(9) -0.007(8) 0.003(8) 0.014(8)
C42 0.119(15) 0.18(2) 0.17(2) -0.04(2) -0.011(18) -0.014(16)
C43 0.121(16) 0.169(19) 0.109(11) -0.029(13) 0.014(12) 0.010(15)
C44 0.15(2) 0.177(19) 0.18(2) 0.033(19) 0.01(2) 0.039(17)
C45 0.104(11) 0.087(10) 0.106(10) 0.018(9) -0.018(9) 0.005(8)
C46 0.134(15) 0.074(13) 0.151(15) 0.008(13) -0.047(13) 0.015(12)
C47 0.14(2) 0.102(13) 0.130(18) 0.038(14) -0.019(16) 0.024(13)
C48 0.13(2) 0.14(2) 0.120(14) 0.029(15) 0.015(13) 0.009(17)
C49 0.100(10) 0.119(11) 0.079(9) -0.025(8) -0.038(8) 0.007(8)
C50 0.094(14) 0.118(15) 0.083(13) -0.020(11) -0.032(11) 0.009(11)
C51 0.081(12) 0.131(15) 0.063(10) -0.026(10) -0.024(9) 0.005(11)
C52 0.104(13) 0.103(15) 0.080(12) -0.028(11) -0.036(9) -0.002(11)
C61 0.123(13) 0.129(13) 0.084(10) 0.032(9) 0.012(9) 0.017(10)
C62 0.105(16) 0.138(16) 0.059(11) 0.021(11) 0.014(10) 0.009(13)
C63 0.111(18) 0.20(2) 0.115(15) 0.053(17) 0.002(13) 0.025(18)
C64 0.15(2) 0.137(18) 0.111(18) -0.002(15) 0.008(15) 0.016(15)
C65 0.105(10) 0.051(7) 0.090(9) -0.019(7) -0.011(8) 0.016(7)
C66 0.122(15) 0.078(12) 0.086(13) 0.011(10) -0.034(11) 0.001(11)
C67 0.161(19) 0.055(11) 0.119(15) -0.006(10) 0.022(13) 0.005(13)
C68 0.092(14) 0.059(10) 0.121(14) -0.012(10) -0.014(11) 0.018(10)
C69 0.062(9) 0.135(14) 0.176(16) 0.002(13) -0.021(10) 0.009(10)
C70 0.111(19) 0.134(16) 0.21(3) 0.003(18) -0.02(2) 0.010(15)
C71 0.085(16) 0.17(2) 0.190(19) 0.022(19) -0.037(15) 0.008(17)
C72 0.090(15) 0.18(2) 0.22(2) 0.01(2) 0.017(17) 0.019(17)
C81 0.099(11) 0.091(10) 0.147(13) -0.026(9) -0.022(10) -0.014(10)
C82 0.098(16) 0.118(18) 0.141(16) -0.009(15) -0.012(14) -0.036(15)
C83 0.107(13) 0.13(2) 0.17(2) -0.036(18) -0.006(14) -0.009(15)
C84 0.121(19) 0.088(12) 0.16(2) -0.018(13) 0.001(17) -0.008(13)
C85 0.145(14) 0.134(14) 0.086(10) -0.038(9) -0.032(9) 0.025(11)
C86 0.128(16) 0.15(2) 0.088(14) -0.025(15) -0.024(13) 0.014(15)
C87 0.14(2) 0.147(17) 0.105(17) -0.059(14) -0.015(15) 0.006(16)
C88 0.20(2) 0.16(2) 0.088(13) -0.015(14) -0.024(14) 0.03(2)
C89 0.089(9) 0.091(10) 0.136(11) -0.027(9) -0.058(8) 0.017(9)
C90 0.099(13) 0.123(16) 0.186(17) -0.046(14) -0.027(13) 0.023(13)
C91 0.133(19) 0.123(18) 0.142(16) -0.008(13) -0.073(13) 0.004(15)
C92 0.114(15) 0.103(12) 0.142(16) -0.038(12) -0.061(13) 0.007(11)
C101 0.077(9) 0.065(8) 0.086(9) -0.008(7) 0.026(7) -0.010(7)
C102 0.116(16) 0.089(14) 0.099(13) 0.003(11) 0.010(11) 0.004(13)
C103 0.068(11) 0.076(12) 0.116(15) 0.010(10) 0.026(11) -0.003(9)
C104 0.103(15) 0.064(11) 0.101(13) -0.017(9) 0.016(11) 0.006(10)
C105 0.151(13) 0.100(11) 0.093(10) 0.020(9) -0.012(10) -0.012(11)
C106 0.18(2) 0.103(13) 0.16(2) 0.022(14) 0.00(2) -0.014(16)
C107 0.19(2) 0.117(18) 0.104(13) 0.014(14) -0.014(15) 0.011(19)
C108 0.168(18) 0.16(2) 0.18(2) 0.01(2) -0.029(16) -0.035(19)
C109 0.088(10) 0.068(9) 0.106(11) -0.013(7) 0.010(8) -0.017(7)
C110 0.116(16) 0.081(13) 0.108(16) -0.015(11) 0.012(13) 0.003(11)
C111 0.096(15) 0.111(17) 0.129(14) 0.008(13) 0.013(12) 0.003(14)
C112 0.114(15) 0.080(13) 0.113(16) -0.011(12) 0.022(13) -0.022(12)
C121 0.056(6) 0.060(7) 0.064(7) -0.003(6) -0.009(6) 0.016(6)
C122 0.074(8) 0.063(7) 0.065(8) 0.009(6) -0.004(7) 0.012(6)
C123 0.087(9) 0.065(7) 0.069(8) 0.012(7) -0.004(7) 0.010(7)
C124 0.079(8) 0.050(7) 0.051(7) 0.012(6) 0.002(6) 0.008(6)

loop_
_atom_type_symbol
_atom_type_description
_atom_type_scat_dispersion_real
_atom_type_scat_dispersion_imag
_atom_type_scat_source
C C 0.0033 0.0016 'International Tables Vol C Tables 4.2.6.8 and 6.1.1.4'
H H 0.0000 0.0000 'International Tables Vol C Tables 4.2.6.8 and 6.1.1.4'
N N 0.0061 0.0033 'International Tables Vol C Tables 4.2.6.8 and 6.1.1.4'
O O 0.0106 0.0060 'International Tables Vol C Tables 4.2.6.8 and 6.1.1.4'
Si Si 0.0817 0.0704 'International Tables Vol C Tables 4.2.6.8 and 6.1.1.4'
U U -9.6767 9.6646 'International Tables Vol C Tables 4.2.6.8 and 6.1.1.4'

loop_
_exptl_crystal_face_index_h
_exptl_crystal_face_index_k
_exptl_crystal_face_index_l
_exptl_crystal_face_perp_dist
0 -1 -1 0.3564
-1 0 2 0.2814
0 1 1 0.3631
1 0 -2 0.4365
0 -2 -1 0.3386
-1 -2 1 0.3489
0 2 1 0.3520
1 2 -1 0.3394
1 1 -2 0.3815
-7 16 22 0.3539
0 -25 0 0.3337
9 -18 -17 0.4070
0 25 0 0.3262
1 2 -2 0.3310
0 -15 25 0.2406
5 -18 20 0.3025
16 -15 0 0.4563
-15 1 22 0.2955
-17 13 5 0.3399
-14 17 -6 0.3324
-8 18 -16 0.3070
6 11 -27 0.2923
4 -2 30 0.2323
12 -1 24 0.2751
19 1 10 0.3781
-8 -3 29 0.2503
-19 -3 9 0.3170
-19 -1 -10 0.2993
-17 -1 -16 0.3019
-14 0 -22 0.3093
-8 -18 -17 0.3216
8 18 17 0.3178
11 19 11 0.3146
-4 -16 -23 0.3454
-14 -17 2 0.3663
2 -9 29 0.2163
-2 -8 29 0.2161
11 -10 22 0.3121
16 -9 14 0.3615
-16 9 -15 0.3005
-19 6 -1 0.3118
10 7 25 0.2561
16 8 16 0.3139
-18 -9 -9 0.3151
-16 -8 -16 0.3064
-11 -7 -24 0.3300
4 19 -19 0.2997
-2 23 -11 0.3059
-10 21 6 0.3552
-13 14 15 0.3615
-1 -20 19 0.2671
2 -21 15 0.2906

loop_
_geom_angle_atom_site_label_1
_geom_angle_atom_site_label_2
_geom_angle_atom_site_label_3
_geom_angle
_geom_angle_site_symmetry_1
_geom_angle_site_symmetry_3
_geom_angle_publ_flag
O1 U1 U2 123.8(3) . . ?
O1 U1 O121 85.3(4) . . ?
O1 U1 N2 149.8(4) . . ?
O21 U1 U2 120.6(3) . . ?
O21 U1 O1 91.6(5) . . ?
O21 U1 O41 94.0(4) . . ?
O21 U1 O121 94.0(4) . . ?
O21 U1 N2 93.3(4) . . ?
O41 U1 U2 119.7(3) . . ?
O41 U1 O1 100.0(4) . . ?
O41 U1 O121 170.3(4) . . ?
O41 U1 N2 109.3(5) . . ?
O121 U1 U2 51.0(2) . . ?
N1 U1 U2 41.4(5) . . ?
N1 U1 O1 98.3(6) . . ?
N1 U1 O21 161.8(6) . . ?
N1 U1 O41 99.3(6) . . ?
N1 U1 O121 71.8(5) . . ?
N1 U1 N2 70.5(6) . . ?
N2 U1 U2 32.5(3) . . ?
N2 U1 O121 64.7(4) . . ?
O61 U2 U1 119.6(3) . . ?
O61 U2 O121 169.6(4) . . ?
O61 U2 N1 107.2(5) . . ?
O81 U2 U1 124.0(3) . . ?
O81 U2 O61 100.0(5) . . ?
O81 U2 O121 84.3(4) . . ?
O81 U2 N1 152.4(5) . . ?
O101 U2 U1 119.5(3) . . ?
O101 U2 O61 95.0(4) . . ?
O101 U2 O81 92.1(5) . . ?
O101 U2 O121 94.3(4) . . ?
O101 U2 N1 90.5(5) . . ?
O121 U2 U1 51.2(2) . . ?
N1 U2 U1 35.2(4) . . ?
N1 U2 O121 68.1(5) . . ?
N2 U2 U1 41.7(4) . . ?
N2 U2 O61 99.8(5) . . ?
N2 U2 O81 97.4(5) . . ?
N2 U2 O101 160.7(5) . . ?
N2 U2 O121 70.1(5) . . ?
N2 U2 N1 73.4(6) . . ?
O1 Si1 O3 105.6(7) . . ?
O2 Si1 O1 116.2(10) . . ?
O2 Si1 O3 112.7(11) . . ?
O2 Si1 O4 109.9(14) . . ?
O4 Si1 O1 113.0(11) . . ?
O4 Si1 O3 97.9(12) . . ?
O22 Si2 O21 113.7(7) . . ?
O22 Si2 O23 107.9(7) . . ?
O22 Si2 O24 113.4(9) . . ?
O23 Si2 O21 110.1(7) . . ?
O24 Si2 O21 103.0(7) . . ?
O24 Si2 O23 108.6(8) . . ?
O42 Si3 O41 112.5(8) . . ?
O43 Si3 O41 114.5(8) . . ?
O43 Si3 O42 100.5(10) . . ?
O43 Si3 O44 114.0(11) . . ?
O44 Si3 O41 109.4(8) . . ?
O44 Si3 O42 105.3(10) . . ?
O61 Si4 O64 113.1(11) . . ?
O62 Si4 O61 113.8(9) . . ?
O62 Si4 O64 98.1(12) . . ?
O63 Si4 O61 106.3(8) . . ?
O63 Si4 O62 121.4(12) . . ?
O63 Si4 O64 103.6(12) . . ?
O81 Si5 O83 112.0(11) . . ?
O82 Si5 O81 115.8(10) . . ?
O82 Si5 O83 101.8(13) . . ?
O82 Si5 O84 117.2(11) . . ?
O84 Si5 O81 107.1(7) . . ?
O84 Si5 O83 102.1(10) . . ?
O101 Si6 O102 110.7(7) . . ?
O101 Si6 O104 111.2(9) . . ?
O103 Si6 O101 100.3(9) . . ?
O103 Si6 O102 111.9(10) . . ?
O103 Si6 O104 114.9(10) . . ?
O104 Si6 O102 107.7(8) . . ?
Si1 O1 U1 172.9(8) . . ?
C1 O2 Si1 152(2) . . ?
C5 O3 Si1 133.5(13) . . ?
C9 O4 Si1 142(2) . . ?
Si2 O21 U1 172.2(7) . . ?
C21 O22 Si2 139.9(12) . . ?
C25 O23 Si2 131.6(11) . . ?
C29 O24 Si2 136.5(13) . . ?
Si3 O41 U1 173.3(8) . . ?
C41 O42 Si3 134.0(18) . . ?
C45 O43 Si3 133.4(14) . . ?
C49 O44 Si3 132.8(16) . . ?
Si4 O61 U2 173.9(7) . . ?
C61 O62 Si4 134.7(18) . . ?
C65 O63 Si4 135.3(14) . . ?
C69 O64 Si4 138(2) . . ?
Si5 O81 U2 174.6(9) . . ?
C81 O82 Si5 133.9(17) . . ?
C85 O83 Si5 131(2) . . ?
C89 O84 Si5 135.1(13) . . ?
Si6 O101 U2 175.0(8) . . ?
C101 O102 Si6 136.3(13) . . ?
C105 O103 Si6 139(2) . . ?
C109 O104 Si6 139.9(16) . . ?
U2 O121 U1 77.8(3) . . ?
C121 O121 U1 116.5(8) . . ?
C121 O121 U2 115.5(10) . . ?
C124 O121 U1 116.3(10) . . ?
C124 O121 U2 117.0(9) . . ?
C124 O121 C121 110.5(13) . . ?
U1 N1 U2 103.4(7) . . ?
U2 N2 U1 105.8(6) . . ?
O2 C1 C2 85(2) . . ?
O2 C1 C3 102(2) . . ?
O2 C1 C4 100(2) . . ?
C2 C1 C3 115.5(17) . . ?
C4 C1 C2 122.2(19) . . ?
C4 C1 C3 119.1(17) . . ?
O3 C5 C6 110.3(17) . . ?
O3 C5 C7 104(2) . . ?
O3 C5 C8 104.8(17) . . ?
C7 C5 C6 110.1(16) . . ?
C7 C5 C8 114.3(17) . . ?
C8 C5 C6 112.5(16) . . ?
O4 C9 C10 113(2) . . ?
O4 C9 C11 103(3) . . ?
O4 C9 C12 127(3) . . ?
C10 C9 C11 103(2) . . ?
C10 C9 C12 106(2) . . ?
C12 C9 C11 101(2) . . ?
O22 C21 C22 103.7(16) . . ?
O22 C21 C23 110.5(16) . . ?
O22 C21 C24 109.1(17) . . ?
C22 C21 C23 112.2(15) . . ?
C22 C21 C24 111.8(15) . . ?
C23 C21 C24 109.3(15) . . ?
O23 C25 C26 111.8(15) . . ?
O23 C25 C27 112.1(18) . . ?
O23 C25 C28 101.8(15) . . ?
C26 C25 C28 109.8(15) . . ?
C27 C25 C26 110.9(15) . . ?
C27 C25 C28 110.0(14) . . ?
O24 C29 C30 109(2) . . ?
O24 C29 C31 112.0(19) . . ?
O24 C29 C32 113.1(18) . . ?
C30 C29 C31 106.9(16) . . ?
C32 C29 C30 107.4(17) . . ?
C32 C29 C31 108.6(16) . . ?
O42 C41 C42 96(2) . . ?
O42 C41 C43 107(2) . . ?
O42 C41 C44 133(3) . . ?
C42 C41 C43 105(2) . . ?
C42 C41 C44 107(2) . . ?
C44 C41 C43 106.5(19) . . ?
O43 C45 C46 111(2) . . ?
O43 C45 C47 106(2) . . ?
O43 C45 C48 116(2) . . ?
C47 C45 C46 105.2(17) . . ?
C48 C45 C46 106.7(18) . . ?
C48 C45 C47 111.2(18) . . ?
O44 C49 C50 111(2) . . ?
O44 C49 C51 110.6(18) . . ?
O44 C49 C52 102.8(17) . . ?
C50 C49 C51 111.5(15) . . ?
C50 C49 C52 109.4(16) . . ?
C52 C49 C51 111.5(16) . . ?
O62 C61 C62 111(2) . . ?
O62 C61 C63 110(2) . . ?
O62 C61 C64 117(2) . . ?
C63 C61 C62 106.9(17) . . ?
C64 C61 C62 105.4(18) . . ?
C64 C61 C63 105.9(18) . . ?
O63 C65 C66 106.6(19) . . ?
O63 C65 C67 110.8(19) . . ?
O63 C65 C68 112.3(17) . . ?
C66 C65 C68 108.7(15) . . ?
C67 C65 C66 110.1(16) . . ?
C67 C65 C68 108.3(16) . . ?
O64 C69 C70 105(3) . . ?
O64 C69 C71 119(3) . . ?
O64 C69 C72 103(3) . . ?
C70 C69 C72 110(2) . . ?
C71 C69 C70 110(2) . . ?
C71 C69 C72 110.5(19) . . ?
O82 C81 C82 110(2) . . ?
O82 C81 C83 112(3) . . ?
O82 C81 C84 100(2) . . ?
C82 C81 C83 111.7(19) . . ?
C82 C81 C84 114(2) . . ?
C84 C81 C83 109.1(18) . . ?
O83 C85 C86 110(2) . . ?
O83 C85 C87 122(3) . . ?
O83 C85 C88 102(3) . . ?
C86 C85 C88 107(2) . . ?
C87 C85 C86 107.3(19) . . ?
C87 C85 C88 108.3(18) . . ?
O84 C89 C90 101(2) . . ?
O84 C89 C91 103(2) . . ?
O84 C89 C92 109.7(19) . . ?
C90 C89 C91 116.4(18) . . ?
C90 C89 C92 113.0(17) . . ?
C91 C89 C92 112.0(16) . . ?
O102 C101 C102 110.0(18) . . ?
O102 C101 C103 108.3(15) . . ?
O102 C101 C104 106.8(17) . . ?
C102 C101 C103 109.5(15) . . ?
C104 C101 C102 111.9(15) . . ?
C104 C101 C103 110.2(14) . . ?
O103 C105 C106 120(3) . . ?
O103 C105 C107 117(2) . . ?
O103 C105 C108 107(2) . . ?
C106 C105 C107 105.1(19) . . ?
C106 C105 C108 105(2) . . ?
C107 C105 C108 100.4(19) . . ?
O104 C109 C110 109.7(19) . . ?
O104 C109 C111 101(2) . . ?
O104 C109 C112 104.3(18) . . ?
C111 C109 C110 111.9(16) . . ?
C111 C109 C112 116.6(17) . . ?
C112 C109 C110 112.4(15) . . ?
O121 C121 C122 100.1(15) . . ?
C123 C122 C121 106.3(17) . . ?
C122 C123 C124 102.5(17) . . ?
O121 C124 C123 105.4(16) . . ?

loop_
_geom_bond_atom_site_label_1
_geom_bond_atom_site_label_2
_geom_bond_distance
_geom_bond_site_symmetry_2
_geom_bond_publ_flag
U1 U2 3.31400(5) . ?
U1 O1 2.148(12) . ?
U1 O21 2.068(9) . ?
U1 O41 2.122(11) . ?
U1 O121 2.640(10) . ?
U1 N1 1.966(16) . ?
U1 N2 2.292(13) . ?
U2 O61 2.107(11) . ?
U2 O81 2.104(11) . ?
U2 O101 2.090(12) . ?
U2 O121 2.636(11) . ?
U2 N1 2.252(16) . ?
U2 N2 1.850(12) . ?
Si1 O1 1.600(13) . ?
Si1 O2 1.496(18) . ?
Si1 O3 1.620(15) . ?
Si1 O4 1.58(2) . ?
Si2 O21 1.625(11) . ?
Si2 O22 1.577(14) . ?
Si2 O23 1.617(13) . ?
Si2 O24 1.597(16) . ?
Si3 O41 1.611(12) . ?
Si3 O42 1.605(18) . ?
Si3 O43 1.565(18) . ?
Si3 O44 1.589(18) . ?
Si4 O61 1.610(12) . ?
Si4 O62 1.589(18) . ?
Si4 O63 1.548(16) . ?
Si4 O64 1.68(2) . ?
Si5 O81 1.622(13) . ?
Si5 O82 1.51(2) . ?
Si5 O83 1.67(2) . ?
Si5 O84 1.611(15) . ?
Si6 O101 1.590(13) . ?
Si6 O102 1.603(13) . ?
Si6 O103 1.58(2) . ?
Si6 O104 1.597(18) . ?
O2 C1 1.44(2) . ?
O3 C5 1.423(19) . ?
O4 C9 1.37(2) . ?
O22 C21 1.429(18) . ?
O23 C25 1.439(19) . ?
O24 C29 1.41(2) . ?
O42 C41 1.42(2) . ?
O43 C45 1.49(2) . ?
O44 C49 1.42(2) . ?
O62 C61 1.44(2) . ?
O63 C65 1.440(18) . ?
O64 C69 1.36(2) . ?
O82 C81 1.45(2) . ?
O83 C85 1.39(2) . ?
O84 C89 1.420(19) . ?
O102 C101 1.426(19) . ?
O103 C105 1.39(2) . ?
O104 C109 1.41(2) . ?
O121 C121 1.53(2) . ?
O121 C124 1.48(2) . ?
C1 C2 1.50(2) . ?
C1 C3 1.55(2) . ?
C1 C4 1.48(2) . ?
C5 C6 1.58(2) . ?
C5 C7 1.51(2) . ?
C5 C8 1.51(2) . ?
C9 C10 1.50(3) . ?
C9 C11 1.54(3) . ?
C9 C12 1.50(3) . ?
C21 C22 1.51(2) . ?
C21 C23 1.53(2) . ?
C21 C24 1.55(2) . ?
C25 C26 1.52(2) . ?
C25 C27 1.51(2) . ?
C25 C28 1.535(19) . ?
C29 C30 1.53(2) . ?
C29 C31 1.55(2) . ?
C29 C32 1.51(2) . ?
C41 C42 1.52(3) . ?
C41 C43 1.53(2) . ?
C41 C44 1.53(2) . ?
C45 C46 1.58(2) . ?
C45 C47 1.54(2) . ?
C45 C48 1.52(2) . ?
C49 C50 1.53(2) . ?
C49 C51 1.56(2) . ?
C49 C52 1.55(2) . ?
C61 C62 1.52(2) . ?
C61 C63 1.52(2) . ?
C61 C64 1.52(3) . ?
C65 C66 1.50(2) . ?
C65 C67 1.49(2) . ?
C65 C68 1.52(2) . ?
C69 C70 1.50(3) . ?
C69 C71 1.49(3) . ?
C69 C72 1.53(3) . ?
C81 C82 1.50(2) . ?
C81 C83 1.54(2) . ?
C81 C84 1.54(2) . ?
C85 C86 1.53(2) . ?
C85 C87 1.51(2) . ?
C85 C88 1.54(2) . ?
C89 C90 1.51(2) . ?
C89 C91 1.54(2) . ?
C89 C92 1.56(2) . ?
C101 C102 1.53(2) . ?
C101 C103 1.55(2) . ?
C101 C104 1.52(2) . ?
C105 C106 1.46(2) . ?
C105 C107 1.55(2) . ?
C105 C108 1.55(2) . ?
C109 C110 1.57(2) . ?
C109 C111 1.52(2) . ?
C109 C112 1.55(2) . ?
C121 C122 1.59(3) . ?
C122 C123 1.47(3) . ?
C123 C124 1.54(3) . ?

loop_
_geom_torsion_atom_site_label_1
_geom_torsion_atom_site_label_2
_geom_torsion_atom_site_label_3
_geom_torsion_atom_site_label_4
_geom_torsion
_geom_torsion_site_symmetry_1
_geom_torsion_site_symmetry_2
_geom_torsion_site_symmetry_3
_geom_torsion_site_symmetry_4
_geom_torsion_publ_flag
U1 O121 C121 C122 -146.6(10) . . . . ?
U1 O121 C124 C123 123.5(13) . . . . ?
U2 O121 C121 C122 124.7(12) . . . . ?
U2 O121 C124 C123 -147.2(11) . . . . ?
Si1 O2 C1 C2 48(5) . . . . ?
Si1 O2 C1 C3 -67(5) . . . . ?
Si1 O2 C1 C4 170(4) . . . . ?
Si1 O3 C5 C6 -5(3) . . . . ?
Si1 O3 C5 C7 113(2) . . . . ?
Si1 O3 C5 C8 -127(2) . . . . ?
Si1 O4 C9 C10 -13(5) . . . . ?
Si1 O4 C9 C11 98(4) . . . . ?
Si1 O4 C9 C12 -147(3) . . . . ?
Si2 O22 C21 C22 147.9(19) . . . . ?
Si2 O22 C21 C23 27(3) . . . . ?
Si2 O22 C21 C24 -93(2) . . . . ?
Si2 O23 C25 C26 -52(2) . . . . ?
Si2 O23 C25 C27 73(2) . . . . ?
Si2 O23 C25 C28 -169.6(14) . . . . ?
Si2 O24 C29 C30 46(3) . . . . ?
Si2 O24 C29 C31 -72(3) . . . . ?
Si2 O24 C29 C32 165.2(18) . . . . ?
Si3 O42 C41 C42 -177(2) . . . . ?
Si3 O42 C41 C43 -69(3) . . . . ?
Si3 O42 C41 C44 63(4) . . . . ?
Si3 O43 C45 C46 -41(3) . . . . ?
Si3 O43 C45 C47 -155.2(18) . . . . ?
Si3 O43 C45 C48 81(3) . . . . ?
Si3 O44 C49 C50 -86(3) . . . . ?
Si3 O44 C49 C51 38(3) . . . . ?
Si3 O44 C49 C52 157(2) . . . . ?
Si4 O62 C61 C62 59(3) . . . . ?
Si4 O62 C61 C63 177(2) . . . . ?
Si4 O62 C61 C64 -61(3) . . . . ?
Si4 O63 C65 C66 -145(2) . . . . ?
Si4 O63 C65 C67 95(3) . . . . ?
Si4 O63 C65 C68 -26(3) . . . . ?
Si4 O64 C69 C70 69(4) . . . . ?
Si4 O64 C69 C71 -55(4) . . . . ?
Si4 O64 C69 C72 -177(3) . . . . ?
Si5 O82 C81 C82 46(3) . . . . ?
Si5 O82 C81 C83 -79(3) . . . . ?
Si5 O82 C81 C84 166(2) . . . . ?
Si5 O83 C85 C86 55(3) . . . . ?
Si5 O83 C85 C87 -72(3) . . . . ?
Si5 O83 C85 C88 168(2) . . . . ?
Si5 O84 C89 C90 -146(2) . . . . ?
Si5 O84 C89 C91 93(3) . . . . ?
Si5 O84 C89 C92 -26(3) . . . . ?
Si6 O102 C101 C102 -58(2) . . . . ?
Si6 O102 C101 C103 62(2) . . . . ?
Si6 O102 C101 C104 -179.2(17) . . . . ?
Si6 O103 C105 C106 129(3) . . . . ?
Si6 O103 C105 C107 -1(4) . . . . ?
Si6 O103 C105 C108 -112(3) . . . . ?
Si6 O104 C109 C110 17(3) . . . . ?
Si6 O104 C109 C111 -102(3) . . . . ?
Si6 O104 C109 C112 137(2) . . . . ?
O1 Si1 O2 C1 19(5) . . . . ?
O1 Si1 O3 C5 -177(2) . . . . ?
O1 Si1 O4 C9 78(4) . . . . ?
O2 Si1 O3 C5 -49(3) . . . . ?
O2 Si1 O4 C9 -53(4) . . . . ?
O3 Si1 O2 C1 -103(4) . . . . ?
O3 Si1 O4 C9 -171(4) . . . . ?
O4 Si1 O2 C1 149(4) . . . . ?
O4 Si1 O3 C5 67(3) . . . . ?
O21 Si2 O22 C21 55(2) . . . . ?
O21 Si2 O23 C25 101.7(17) . . . . ?
O21 Si2 O24 C29 161(2) . . . . ?
O22 Si2 O23 C25 -22.9(19) . . . . ?
O22 Si2 O24 C29 -75(2) . . . . ?
O23 Si2 O22 C21 177(2) . . . . ?
O23 Si2 O24 C29 45(2) . . . . ?
O24 Si2 O22 C21 -63(2) . . . . ?
O24 Si2 O23 C25 -146.2(16) . . . . ?
O41 Si3 O42 C41 76(2) . . . . ?
O41 Si3 O43 C45 56(2) . . . . ?
O41 Si3 O44 C49 159(2) . . . . ?
O42 Si3 O43 C45 177(2) . . . . ?
O42 Si3 O44 C49 38(3) . . . . ?
O43 Si3 O42 C41 -47(2) . . . . ?
O43 Si3 O44 C49 -72(3) . . . . ?
O44 Si3 O42 C41 -165(2) . . . . ?
O44 Si3 O43 C45 -71(2) . . . . ?
O61 U2 N2 U1 -124.0(5) . . . . ?
O61 Si4 O62 C61 -60(3) . . . . ?
O61 Si4 O63 C65 -165(2) . . . . ?
O61 Si4 O64 C69 -68(3) . . . . ?
O62 Si4 O63 C65 63(3) . . . . ?
O62 Si4 O64 C69 52(3) . . . . ?
O63 Si4 O62 C61 69(3) . . . . ?
O63 Si4 O64 C69 177(3) . . . . ?
O64 Si4 O62 C61 -180(3) . . . . ?
O64 Si4 O63 C65 -45(3) . . . . ?
O81 U2 N2 U1 134.5(5) . . . . ?
O81 Si5 O82 C81 -56(3) . . . . ?
O81 Si5 O83 C85 -84(3) . . . . ?
O81 Si5 O84 C89 -170(2) . . . . ?
O82 Si5 O83 C85 40(3) . . . . ?
O82 Si5 O84 C89 58(3) . . . . ?
O83 Si5 O82 C81 -178(2) . . . . ?
O83 Si5 O84 C89 -53(3) . . . . ?
O84 Si5 O82 C81 72(3) . . . . ?
O84 Si5 O83 C85 161(3) . . . . ?
O101 U2 N2 U1 15.6(19) . . . . ?
O101 Si6 O102 C101 112.4(19) . . . . ?
O101 Si6 O103 C105 142(2) . . . . ?
O101 Si6 O104 C109 60(3) . . . . ?
O102 Si6 O103 C105 24(3) . . . . ?
O102 Si6 O104 C109 -178(2) . . . . ?
O103 Si6 O102 C101 -137(2) . . . . ?
O103 Si6 O104 C109 -53(3) . . . . ?
O104 Si6 O102 C101 -9(2) . . . . ?
O104 Si6 O103 C105 -99(3) . . . . ?
O121 U2 N2 U1 53.4(5) . . . . ?
O121 C121 C122 C123 31.7(19) . . . . ?
N1 U2 N2 U1 -18.8(5) . . . . ?
C121 O121 C124 C123 -12.3(18) . . . . ?
C121 C122 C123 C124 -40(2) . . . . ?
C122 C123 C124 O121 32.2(19) . . . . ?
C124 O121 C121 C122 -10.9(17) . . . . ?

loop_
_twin_individual_id
_twin_individual_mass_fraction_refined
1 0.560(11)
2 0.440(11)

loop_
_exptl_oxdiff_crystal_face_indexfrac_h
_exptl_oxdiff_crystal_face_indexfrac_k
_exptl_oxdiff_crystal_face_indexfrac_l
_exptl_oxdiff_crystal_face_x
_exptl_oxdiff_crystal_face_y
_exptl_oxdiff_crystal_face_z
-0.0000 -1.0000 -1.0000 0.0169 0.0448 -0.0189
-1.0000 0.0000 2.0000 0.0010 -0.0114 0.0794
0.0000 1.0000 1.0000 -0.0169 -0.0448 0.0189
1.0000 -0.0000 -2.0000 -0.0010 0.0114 -0.0794
-0.0000 -2.0000 -1.0000 0.0143 0.0847 -0.0131
-1.0000 -2.0000 1.0000 0.0153 0.0733 0.0663
0.0000 2.0000 1.0000 -0.0143 -0.0847 0.0131
1.0000 2.0000 -1.0000 -0.0153 -0.0733 -0.0663
1.0000 1.0000 -2.0000 0.0016 -0.0285 -0.0851
-7.1284 15.7401 21.7251 -0.0969 -0.7460 0.6589
0.1505 -24.7412 0.2912 -0.0781 0.9863 0.1456
8.9014 -17.5814 -17.3999 -0.0644 0.8012 -0.5950
-0.1109 24.7409 -0.3706 0.0780 -0.9858 -0.1488
1.0000 2.0000 -2.0000 0.0043 -0.0684 -0.0909
-0.0045 -15.4340 24.5187 -0.5222 0.4961 0.6937
5.0783 -17.6913 20.2163 -0.6486 0.6154 0.4479
15.6496 -15.2744 -0.0268 -0.6708 0.6351 -0.3829
-14.6148 0.5174 21.8575 0.1613 -0.1512 0.9752
-16.6360 13.1507 4.9301 0.6087 -0.5759 0.5457
-13.8003 17.1154 -5.7670 0.7149 -0.6772 0.1739
-8.0991 18.2995 -16.4945 0.6989 -0.6628 -0.2688
5.7137 11.2238 -26.6919 0.3235 -0.3082 -0.8946
4.1399 -2.0472 30.4032 -0.7687 -0.0602 0.6368
12.1647 -0.5663 24.3140 -0.9685 -0.0766 0.2368
18.7220 1.4545 9.6663 -0.9399 -0.0750 -0.3331
-7.8892 -3.3674 28.7945 -0.2561 -0.0192 0.9665
-19.1055 -3.0311 8.5930 0.5929 0.0480 0.8038
-18.7289 -1.4580 -9.6341 0.9396 0.0750 0.3341
-16.6433 -0.6319 -16.4816 0.9921 0.0788 0.0978
-14.1060 0.0992 -21.5424 0.9911 0.0785 -0.1074
-8.1403 -18.1319 -16.7091 0.6071 0.7922 -0.0623
8.1321 18.1289 16.7243 -0.6071 -0.7921 0.0630
10.8377 18.7229 10.8699 -0.5997 -0.7828 -0.1661
-3.6362 -15.6936 -23.4108 0.5637 0.7349 -0.3770
-14.4704 -16.8980 2.4970 0.4887 0.6387 0.5943
2.1949 -9.4030 28.7197 -0.6770 0.2384 0.6963
-1.5529 -8.4105 29.4609 -0.5379 0.1891 0.8215
11.1785 -10.2822 21.9867 -0.9092 0.3210 0.2653
15.7006 -9.4658 14.4369 -0.9410 0.3326 -0.0615
-15.6058 9.4995 -14.6499 0.9415 -0.3328 0.0532
-19.1751 6.4672 -0.7992 0.8054 -0.2853 0.5195
10.1277 6.5394 25.2781 -0.8863 -0.3682 0.2808
15.6275 8.2270 15.7195 -0.9159 -0.3799 -0.1300
-17.6555 -8.5755 -8.7756 0.8604 0.3566 0.3641
-15.6586 -8.2343 -15.6383 0.9155 0.3797 0.1329
-11.0732 -6.8673 -24.1065 0.9006 0.3740 -0.2216
3.8121 19.0930 -19.1755 0.2738 -0.6621 -0.6976
-2.1131 23.0336 -10.8832 0.3603 -0.8695 -0.3379
-10.3345 20.7516 5.5817 0.3624 -0.8722 0.3284
-13.2973 14.4205 15.0405 0.2792 -0.6706 0.6872
-0.8310 -19.9511 18.5409 -0.3837 0.7043 0.5973
1.7216 -21.4615 15.3074 -0.4271 0.7845 0.4496

loop_
_smtbx_masks_void_nr
_smtbx_masks_void_average_x
_smtbx_masks_void_average_y
_smtbx_masks_void_average_z
_smtbx_masks_void_volume
_smtbx_masks_void_count_electrons
_smtbx_masks_void_content
1 0.221 -0.069 0.750 340.3 50.7 '1 C7H8'
2 -0.221 0.431 0.250 340.3 51.3 '1 C7H8'
